data_4514988
loop_
_publ_author_name
'Yang, Wen-Juan'
'Fang, Hui-Lin'
'Sun, Jing'
'Yan, Chao-Guo'

_publ_section_title
;
 Construction of Dispiro-Indenone Scaffolds via Domino Cycloaddition
 Reactions of \a,\b-Unsaturated Aldimines with
 2-Arylidene-1,3-indenediones and
 2,2'-(Arylmethylene)bis(1,3-indenediones).
;
_journal_issue 8
_journal_name_full 'ACS omega'
_journal_page_first 13553
_journal_page_last 13569
_journal_paper_doi 10.1021/acsomega.9b01960
_journal_volume 4
_journal_year 2019
_chemical_formula_moiety 'C48 H33 Br2 N O4'
_chemical_formula_sum 'C48 H33 Br2 N O4'
_chemical_formula_weight 847.57
_space_group_crystal_system monoclinic
_space_group_IT_number 14
_space_group_name_Hall '-P 2ybc'
_space_group_name_H-M_alt 'P 1 21/c 1'
_symmetry_space_group_name_Hall '-P 2ybc'
_symmetry_space_group_name_H-M 'P 1 21/c 1'
_atom_sites_solution_hydrogens geom
_audit_creation_method SHELXL-2014/7
_cell_angle_alpha 90
_cell_angle_beta 91.112(4)
_cell_angle_gamma 90
_cell_formula_units_Z 4
_cell_length_a 11.4873(14)
_cell_length_b 15.744(2)
_cell_length_c 30.126(4)
_cell_measurement_reflns_used 9948
_cell_measurement_temperature 296(2)
_cell_measurement_theta_max 22.80
_cell_measurement_theta_min 2.29
_cell_volume 5447.4(12)
_computing_structure_refinement 'SHELXL-2014/7 (Sheldrick, 2014)'
_diffrn_ambient_temperature 296(2)
_diffrn_measured_fraction_theta_full 0.997
_diffrn_measured_fraction_theta_max 0.997
_diffrn_measurement_device_type 'CCD area detector'
_diffrn_measurement_method 'phi and omega scans'
_diffrn_radiation_source 'fine-focus sealed tube'
_diffrn_radiation_type MoK\a
_diffrn_radiation_wavelength 0.71073
_diffrn_reflns_av_R_equivalents 0.0696
_diffrn_reflns_av_unetI/netI 0.0781
_diffrn_reflns_Laue_measured_fraction_full 0.997
_diffrn_reflns_Laue_measured_fraction_max 0.997
_diffrn_reflns_limit_h_max 12
_diffrn_reflns_limit_h_min -14
_diffrn_reflns_limit_k_max 16
_diffrn_reflns_limit_k_min -19
_diffrn_reflns_limit_l_max 37
_diffrn_reflns_limit_l_min -32
_diffrn_reflns_number 50699
_diffrn_reflns_point_group_measured_fraction_full 0.997
_diffrn_reflns_point_group_measured_fraction_max 0.997
_diffrn_reflns_theta_full 25.242
_diffrn_reflns_theta_max 26.000
_diffrn_reflns_theta_min 1.352
_exptl_absorpt_coefficient_mu 1.522
_exptl_absorpt_correction_T_max 0.738
_exptl_absorpt_correction_T_min 0.701
_exptl_absorpt_correction_type multi-scan
_exptl_absorpt_process_details sadabs
_exptl_crystal_colour yellow
_exptl_crystal_density_diffrn 1.033
_exptl_crystal_description block
_exptl_crystal_F_000 1720
_exptl_crystal_size_max 0.240
_exptl_crystal_size_mid 0.220
_exptl_crystal_size_min 0.200
_refine_diff_density_max 0.617
_refine_diff_density_min -0.588
_refine_diff_density_rms 0.070
_refine_ls_extinction_method none
_refine_ls_goodness_of_fit_ref 1.064
_refine_ls_hydrogen_treatment constr
_refine_ls_matrix_type full
_refine_ls_number_parameters 496
_refine_ls_number_reflns 10650
_refine_ls_number_restraints 0
_refine_ls_restrained_S_all 1.064
_refine_ls_R_factor_all 0.1448
_refine_ls_R_factor_gt 0.0709
_refine_ls_shift/su_max 0.000
_refine_ls_shift/su_mean 0.000
_refine_ls_structure_factor_coef Fsqd
_refine_ls_weighting_details 'w=1/[\s^2^(Fo^2^)+(0.0938P)^2^+8.2982P] where P=(Fo^2^+2Fc^2^)/3'
_refine_ls_weighting_scheme calc
_refine_ls_wR_factor_gt 0.1963
_refine_ls_wR_factor_ref 0.2330
_reflns_Friedel_coverage 0.000
_reflns_number_gt 5401
_reflns_number_total 10650
_reflns_threshold_expression 'I > 2\s(I)'
_cod_data_source_file ao9b01960_si_002.cif
_cod_data_source_block 4m
_cod_original_cell_volume 5447.3(13)
_cod_database_code 4514988
_shelx_shelxl_version_number 2014/7
_shelx_space_group_comment
;
The symmetry employed for this shelxl refinement is uniquely defined
by the following loop, which should always be used as a source of
symmetry information in preference to the above space-group names.
They are only intended as comments.
;
_shelx_estimated_absorpt_t_min 0.712
_shelx_estimated_absorpt_t_max 0.751

loop_
_space_group_symop_operation_xyz
'x, y, z'
'-x, y+1/2, -z+1/2'
'-x, -y, -z'
'x, -y-1/2, z-1/2'

loop_
_atom_site_label
_atom_site_type_symbol
_atom_site_fract_x
_atom_site_fract_y
_atom_site_fract_z
_atom_site_U_iso_or_equiv
_atom_site_adp_type
_atom_site_occupancy
_atom_site_site_symmetry_order
_atom_site_calc_flag
_atom_site_refinement_flags_posn
_atom_site_refinement_flags_adp
Br1 Br 0.89906(5) -0.02216(5) 0.11687(3) 0.0900(3) Uani 1 1 d . .
Br2 Br -0.08434(11) 0.27197(6) -0.09818(3) 0.1272(4) Uani 1 1 d . .
C1 C 0.3481(5) -0.1132(4) 0.0527(2) 0.0632(16) Uani 1 1 d . .
H1 H 0.3228 -0.1238 0.0814 0.076 Uiso 1 1 calc R U
C2 C 0.4384(7) -0.1618(5) 0.0361(3) 0.090(2) Uani 1 1 d . .
H2 H 0.4725 -0.2050 0.0529 0.108 Uiso 1 1 calc R U
C3 C 0.4764(6) -0.1434(6) -0.0069(3) 0.095(3) Uani 1 1 d . .
H3 H 0.5387 -0.1734 -0.0184 0.114 Uiso 1 1 calc R U
C4 C 0.4232(6) -0.0820(5) -0.0318(3) 0.088(2) Uani 1 1 d . .
H4 H 0.4465 -0.0724 -0.0608 0.106 Uiso 1 1 calc R U
C5 C 0.3351(5) -0.0343(4) -0.01431(18) 0.0635(16) Uani 1 1 d . .
H5 H 0.3018 0.0093 -0.0311 0.076 Uiso 1 1 calc R U
C6 C 0.2950(4) -0.0501(3) 0.02824(16) 0.0430(12) Uani 1 1 d . .
C7 C 0.1956(4) 0.0007(3) 0.04579(17) 0.0460(13) Uani 1 1 d . .
H7A H 0.1510 -0.0347 0.0656 0.055 Uiso 1 1 calc R U
H7B H 0.1446 0.0172 0.0212 0.055 Uiso 1 1 calc R U
C8 C 0.2991(4) 0.0584(3) 0.10978(14) 0.0378(11) Uani 1 1 d . .
H8 H 0.3665 0.0243 0.1013 0.045 Uiso 1 1 calc R U
C9 C 0.3438(4) 0.1330(3) 0.13649(15) 0.0365(11) Uani 1 1 d . .
H9 H 0.3962 0.1653 0.1175 0.044 Uiso 1 1 calc R U
C10 C 0.2410(4) 0.1921(3) 0.14822(15) 0.0356(11) Uani 1 1 d . .
H10 H 0.1867 0.1577 0.1653 0.043 Uiso 1 1 calc R U
C11 C 0.2734(4) 0.2672(3) 0.17710(16) 0.0443(12) Uani 1 1 d . .
C12 C 0.2063(5) 0.2866(4) 0.2134(2) 0.0685(17) Uani 1 1 d . .
H12 H 0.1437 0.2520 0.2204 0.082 Uiso 1 1 calc R U
C13 C 0.2313(7) 0.3573(5) 0.2397(2) 0.092(2) Uani 1 1 d . .
H13 H 0.1840 0.3707 0.2634 0.110 Uiso 1 1 calc R U
C14 C 0.3264(8) 0.4076(5) 0.2305(3) 0.095(3) Uani 1 1 d . .
H14 H 0.3446 0.4540 0.2485 0.115 Uiso 1 1 calc R U
C15 C 0.3942(6) 0.3885(4) 0.1945(2) 0.077(2) Uani 1 1 d . .
H15 H 0.4574 0.4227 0.1878 0.092 Uiso 1 1 calc R U
C16 C 0.3680(5) 0.3184(4) 0.16841(19) 0.0551(14) Uani 1 1 d . .
H16 H 0.4150 0.3055 0.1445 0.066 Uiso 1 1 calc R U
C17 C 0.2594(4) -0.0070(3) 0.18000(16) 0.0421(12) Uani 1 1 d . .
C18 C 0.2084(4) -0.0708(3) 0.20971(17) 0.0466(13) Uani 1 1 d . .
C19 C 0.1225(5) -0.1305(4) 0.2024(2) 0.0630(16) Uani 1 1 d . .
H19 H 0.0818 -0.1344 0.1755 0.076 Uiso 1 1 calc R U
C20 C 0.1000(7) -0.1855(5) 0.2383(3) 0.086(2) Uani 1 1 d . .
H20 H 0.0449 -0.2282 0.2343 0.104 Uiso 1 1 calc R U
C21 C 0.1552(7) -0.1788(6) 0.2786(3) 0.094(2) Uani 1 1 d . .
H21 H 0.1358 -0.2155 0.3015 0.113 Uiso 1 1 calc R U
C22 C 0.2427(6) -0.1157(4) 0.2857(2) 0.0731(19) Uani 1 1 d . .
H22 H 0.2813 -0.1099 0.3130 0.088 Uiso 1 1 calc R U
C23 C 0.2674(5) -0.0637(4) 0.25028(17) 0.0515(14) Uani 1 1 d . .
C24 C 0.3549(5) 0.0063(3) 0.24619(17) 0.0462(13) Uani 1 1 d . .
C25 C 0.3452(4) 0.0374(3) 0.20067(15) 0.0376(11) Uani 1 1 d . .
C26 C 0.4160(4) 0.1031(3) 0.17787(15) 0.0389(11) Uani 1 1 d . .
H26 H 0.4262 0.1516 0.1980 0.047 Uiso 1 1 calc R U
C27 C 0.5364(4) 0.0715(3) 0.16478(15) 0.0396(12) Uani 1 1 d . .
C28 C 0.6283(4) 0.1269(4) 0.16120(18) 0.0527(14) Uani 1 1 d . .
H28 H 0.6175 0.1839 0.1681 0.063 Uiso 1 1 calc R U
C29 C 0.7358(5) 0.1000(4) 0.1477(2) 0.0671(17) Uani 1 1 d . .
H29 H 0.7974 0.1381 0.1459 0.081 Uiso 1 1 calc R U
C30 C 0.7510(4) 0.0163(4) 0.13681(19) 0.0550(15) Uani 1 1 d . .
C31 C 0.6633(5) -0.0415(4) 0.1408(2) 0.0577(15) Uani 1 1 d . .
H31 H 0.6751 -0.0986 0.1344 0.069 Uiso 1 1 calc R U
C32 C 0.5567(5) -0.0128(4) 0.15474(18) 0.0520(14) Uani 1 1 d . .
H32 H 0.4962 -0.0516 0.1575 0.062 Uiso 1 1 calc R U
C33 C 0.0621(4) 0.2656(3) 0.11627(16) 0.0442(13) Uani 1 1 d . .
C34 C 0.0658(5) 0.3505(4) 0.09589(19) 0.0541(14) Uani 1 1 d . .
C35 C -0.0187(6) 0.4147(5) 0.0975(3) 0.085(2) Uani 1 1 d . .
H35 H -0.0870 0.4076 0.1132 0.101 Uiso 1 1 calc R U
C36 C 0.0036(8) 0.4885(5) 0.0750(4) 0.111(3) Uani 1 1 d . .
H36 H -0.0508 0.5322 0.0751 0.133 Uiso 1 1 calc R U
C37 C 0.1052(9) 0.4988(5) 0.0523(3) 0.111(3) Uani 1 1 d . .
H37 H 0.1179 0.5495 0.0372 0.133 Uiso 1 1 calc R U
C38 C 0.1903(6) 0.4351(4) 0.0511(2) 0.080(2) Uani 1 1 d . .
H38 H 0.2592 0.4427 0.0360 0.096 Uiso 1 1 calc R U
C39 C 0.1678(5) 0.3611(4) 0.07325(19) 0.0549(14) Uani 1 1 d . .
C40 C 0.2413(4) 0.2847(3) 0.07766(16) 0.0429(12) Uani 1 1 d . .
C41 C 0.1750(4) 0.2180(3) 0.10480(15) 0.0387(11) Uani 1 1 d . .
C42 C 0.1379(4) 0.1382(3) 0.07673(16) 0.0423(12) Uani 1 1 d . .
H42 H 0.0780 0.1079 0.0932 0.051 Uiso 1 1 calc R U
C43 C 0.0839(4) 0.1664(3) 0.03291(16) 0.0424(12) Uani 1 1 d . .
C44 C 0.1525(5) 0.1860(4) -0.00294(18) 0.0587(15) Uani 1 1 d . .
H44 H 0.2325 0.1771 -0.0010 0.070 Uiso 1 1 calc R U
C45 C 0.1029(7) 0.2190(4) -0.0421(2) 0.0734(18) Uani 1 1 d . .
H45 H 0.1490 0.2334 -0.0660 0.088 Uiso 1 1 calc R U
C46 C -0.0151(7) 0.2294(4) -0.0443(2) 0.075(2) Uani 1 1 d . .
C47 C -0.0861(6) 0.2102(4) -0.0095(2) 0.0717(18) Uani 1 1 d . .
H47 H -0.1662 0.2186 -0.0117 0.086 Uiso 1 1 calc R U
C48 C -0.0352(5) 0.1781(4) 0.02897(19) 0.0542(14) Uani 1 1 d . .
H48 H -0.0821 0.1641 0.0527 0.065 Uiso 1 1 calc R U
N1 N 0.2354(3) 0.0790(2) 0.07027(12) 0.0367(9) Uani 1 1 d . .
O1 O 0.2221(3) 0.0031(2) 0.13783(11) 0.0447(8) Uani 1 1 d . .
O2 O 0.4203(4) 0.0321(3) 0.27589(13) 0.0648(11) Uani 1 1 d . .
O3 O -0.0158(3) 0.2346(3) 0.13792(12) 0.0556(10) Uani 1 1 d . .
O4 O 0.3388(3) 0.2763(2) 0.06254(12) 0.0530(9) Uani 1 1 d . .

loop_
_atom_site_aniso_label
_atom_site_aniso_U_11
_atom_site_aniso_U_22
_atom_site_aniso_U_33
_atom_site_aniso_U_23
_atom_site_aniso_U_13
_atom_site_aniso_U_12
Br1 0.0435(3) 0.0982(6) 0.1289(7) -0.0066(5) 0.0200(4) 0.0070(4)
Br2 0.1959(11) 0.0999(7) 0.0830(6) 0.0073(5) -0.0725(6) 0.0264(6)
C1 0.079(4) 0.058(4) 0.053(4) -0.006(3) -0.009(3) 0.009(3)
C2 0.086(5) 0.073(5) 0.110(6) -0.032(5) -0.037(5) 0.030(4)
C3 0.057(4) 0.109(7) 0.118(7) -0.063(6) 0.003(4) 0.015(4)
C4 0.072(5) 0.103(6) 0.092(5) -0.038(5) 0.035(4) -0.003(5)
C5 0.078(4) 0.070(4) 0.042(3) -0.009(3) 0.007(3) -0.003(3)
C6 0.041(3) 0.047(3) 0.042(3) -0.011(3) 0.000(2) -0.006(2)
C7 0.049(3) 0.043(3) 0.046(3) -0.009(2) -0.006(2) -0.004(2)
C8 0.036(2) 0.051(3) 0.027(2) 0.005(2) 0.004(2) -0.002(2)
C9 0.036(2) 0.041(3) 0.033(3) 0.001(2) 0.003(2) -0.003(2)
C10 0.035(2) 0.039(3) 0.032(3) -0.003(2) 0.006(2) -0.004(2)
C11 0.042(3) 0.050(3) 0.040(3) -0.005(3) -0.006(2) 0.003(3)
C12 0.061(4) 0.080(5) 0.065(4) -0.024(4) 0.005(3) -0.009(3)
C13 0.097(6) 0.110(6) 0.069(5) -0.057(5) 0.001(4) 0.010(5)
C14 0.120(7) 0.072(5) 0.093(6) -0.040(4) -0.036(5) -0.008(5)
C15 0.087(5) 0.063(4) 0.079(5) -0.019(4) -0.025(4) -0.010(4)
C16 0.054(3) 0.052(3) 0.060(4) -0.013(3) -0.003(3) -0.010(3)
C17 0.040(3) 0.046(3) 0.041(3) 0.004(2) 0.008(2) 0.005(2)
C18 0.045(3) 0.044(3) 0.051(3) 0.007(3) 0.015(3) 0.003(3)
C19 0.050(3) 0.058(4) 0.081(4) 0.006(3) 0.019(3) -0.007(3)
C20 0.088(5) 0.074(5) 0.099(6) 0.019(4) 0.034(5) -0.021(4)
C21 0.093(5) 0.111(7) 0.081(6) 0.045(5) 0.032(5) -0.004(5)
C22 0.082(4) 0.077(5) 0.061(4) 0.024(4) 0.022(3) 0.004(4)
C23 0.057(3) 0.054(3) 0.044(3) 0.010(3) 0.017(3) 0.011(3)
C24 0.048(3) 0.051(3) 0.039(3) 0.006(3) 0.006(2) 0.013(3)
C25 0.039(3) 0.041(3) 0.033(3) -0.001(2) 0.002(2) 0.002(2)
C26 0.044(3) 0.038(3) 0.034(3) -0.002(2) -0.001(2) -0.004(2)
C27 0.033(3) 0.047(3) 0.038(3) 0.000(2) -0.003(2) -0.003(2)
C28 0.045(3) 0.045(3) 0.068(4) -0.009(3) -0.002(3) -0.004(3)
C29 0.036(3) 0.066(4) 0.100(5) -0.003(4) 0.005(3) -0.010(3)
C30 0.028(3) 0.071(4) 0.067(4) 0.007(3) 0.006(2) 0.008(3)
C31 0.043(3) 0.055(4) 0.076(4) 0.001(3) 0.007(3) 0.006(3)
C32 0.043(3) 0.046(3) 0.067(4) 0.004(3) 0.004(3) -0.004(3)
C33 0.040(3) 0.053(3) 0.039(3) -0.013(3) -0.008(2) 0.005(3)
C34 0.053(3) 0.049(4) 0.060(4) -0.006(3) -0.007(3) 0.011(3)
C35 0.060(4) 0.084(6) 0.110(6) -0.006(5) -0.001(4) 0.018(4)
C36 0.102(7) 0.062(5) 0.167(9) 0.016(6) -0.010(6) 0.030(5)
C37 0.132(8) 0.064(5) 0.136(8) 0.030(5) 0.009(6) 0.012(5)
C38 0.084(5) 0.058(4) 0.098(5) 0.026(4) 0.012(4) 0.003(4)
C39 0.055(3) 0.052(4) 0.057(3) 0.003(3) -0.012(3) 0.005(3)
C40 0.041(3) 0.048(3) 0.040(3) 0.000(2) 0.004(2) -0.004(2)
C41 0.037(3) 0.044(3) 0.036(3) -0.005(2) 0.006(2) 0.001(2)
C42 0.036(3) 0.051(3) 0.040(3) -0.010(2) 0.002(2) 0.000(2)
C43 0.050(3) 0.043(3) 0.034(3) -0.008(2) -0.005(2) -0.001(2)
C44 0.061(3) 0.069(4) 0.046(3) -0.007(3) 0.000(3) 0.002(3)
C45 0.100(6) 0.074(5) 0.046(4) -0.005(3) -0.008(3) -0.001(4)
C46 0.110(6) 0.053(4) 0.060(4) -0.006(3) -0.036(4) 0.012(4)
C47 0.070(4) 0.071(4) 0.073(5) -0.015(4) -0.029(4) 0.007(3)
C48 0.048(3) 0.054(4) 0.060(4) -0.011(3) -0.009(3) -0.002(3)
N1 0.035(2) 0.043(2) 0.032(2) -0.0041(18) 0.0020(16) 0.0027(18)
O1 0.0422(18) 0.052(2) 0.040(2) 0.0035(16) 0.0021(15) -0.0088(16)
O2 0.073(3) 0.073(3) 0.048(2) 0.008(2) -0.009(2) 0.008(2)
O3 0.0373(19) 0.071(3) 0.059(2) -0.010(2) 0.0142(18) 0.0006(19)
O4 0.049(2) 0.056(2) 0.055(2) 0.0049(18) 0.0169(18) -0.0034(18)

loop_
_atom_type_symbol
_atom_type_description
_atom_type_scat_dispersion_real
_atom_type_scat_dispersion_imag
_atom_type_scat_source
C C 0.0033 0.0016 'International Tables Vol C Tables 4.2.6.8 and 6.1.1.4'
H H 0.0000 0.0000 'International Tables Vol C Tables 4.2.6.8 and 6.1.1.4'
N N 0.0061 0.0033 'International Tables Vol C Tables 4.2.6.8 and 6.1.1.4'
O O 0.0106 0.0060 'International Tables Vol C Tables 4.2.6.8 and 6.1.1.4'
Br Br -0.2901 2.4595 'International Tables Vol C Tables 4.2.6.8 and 6.1.1.4'

loop_
_geom_angle_atom_site_label_1
_geom_angle_atom_site_label_2
_geom_angle_atom_site_label_3
_geom_angle
C6 C1 C2 122.1(6)
C6 C1 H1 118.9
C2 C1 H1 118.9
C1 C2 C3 117.8(7)
C1 C2 H2 121.1
C3 C2 H2 121.1
C4 C3 C2 120.7(7)
C4 C3 H3 119.6
C2 C3 H3 119.6
C3 C4 C5 120.1(7)
C3 C4 H4 119.9
C5 C4 H4 119.9
C4 C5 C6 121.0(7)
C4 C5 H5 119.5
C6 C5 H5 119.5
C1 C6 C5 118.2(5)
C1 C6 C7 122.0(5)
C5 C6 C7 119.8(5)
C6 C7 N1 112.5(4)
C6 C7 H7A 109.1
N1 C7 H7A 109.1
C6 C7 H7B 109.1
N1 C7 H7B 109.1
H7A C7 H7B 107.8
N1 C8 C9 115.7(4)
N1 C8 O1 107.6(3)
C9 C8 O1 110.3(3)
N1 C8 H8 107.6
C9 C8 H8 107.6
O1 C8 H8 107.6
C8 C9 C10 109.6(4)
C8 C9 C26 111.2(4)
C10 C9 C26 113.3(4)
C8 C9 H9 107.5
C10 C9 H9 107.5
C26 C9 H9 107.5
C11 C10 C9 114.9(4)
C11 C10 C41 113.0(4)
C9 C10 C41 109.1(3)
C11 C10 H10 106.4
C9 C10 H10 106.4
C41 C10 H10 106.4
C16 C11 C12 118.2(5)
C16 C11 C10 122.2(5)
C12 C11 C10 119.5(5)
C11 C12 C13 120.9(6)
C11 C12 H12 119.5
C13 C12 H12 119.5
C14 C13 C12 119.9(7)
C14 C13 H13 120.0
C12 C13 H13 120.0
C15 C14 C13 119.5(6)
C15 C14 H14 120.2
C13 C14 H14 120.2
C14 C15 C16 120.0(7)
C14 C15 H15 120.0
C16 C15 H15 120.0
C11 C16 C15 121.3(6)
C11 C16 H16 119.4
C15 C16 H16 119.4
O1 C17 C25 126.3(4)
O1 C17 C18 122.2(5)
C25 C17 C18 111.6(5)
C19 C18 C23 122.0(5)
C19 C18 C17 131.3(5)
C23 C18 C17 106.7(5)
C18 C19 C20 116.0(6)
C18 C19 H19 122.0
C20 C19 H19 122.0
C21 C20 C19 123.1(7)
C21 C20 H20 118.5
C19 C20 H20 118.5
C20 C21 C22 120.1(6)
C20 C21 H21 119.9
C22 C21 H21 119.9
C23 C22 C21 116.9(7)
C23 C22 H22 121.6
C21 C22 H22 121.6
C22 C23 C18 122.0(6)
C22 C23 C24 130.4(6)
C18 C23 C24 107.6(4)
O2 C24 C25 127.5(5)
O2 C24 C23 125.9(5)
C25 C24 C23 106.5(5)
C17 C25 C24 107.6(4)
C17 C25 C26 123.1(4)
C24 C25 C26 129.3(4)
C25 C26 C27 113.4(4)
C25 C26 C9 107.0(4)
C27 C26 C9 111.2(4)
C25 C26 H26 108.3
C27 C26 H26 108.3
C9 C26 H26 108.3
C28 C27 C32 117.3(5)
C28 C27 C26 121.0(5)
C32 C27 C26 121.7(4)
C29 C28 C27 121.6(5)
C29 C28 H28 119.2
C27 C28 H28 119.2
C30 C29 C28 119.1(5)
C30 C29 H29 120.4
C28 C29 H29 120.4
C31 C30 C29 121.5(5)
C31 C30 Br1 118.7(5)
C29 C30 Br1 119.8(4)
C30 C31 C32 118.1(5)
C30 C31 H31 120.9
C32 C31 H31 120.9
C31 C32 C27 122.3(5)
C31 C32 H32 118.8
C27 C32 H32 118.8
O3 C33 C34 127.8(5)
O3 C33 C41 123.7(5)
C34 C33 C41 108.5(4)
C39 C34 C35 121.7(6)
C39 C34 C33 110.4(5)
C35 C34 C33 128.0(6)
C36 C35 C34 117.2(7)
C36 C35 H35 121.4
C34 C35 H35 121.4
C35 C36 C37 121.0(7)
C35 C36 H36 119.5
C37 C36 H36 119.5
C36 C37 C38 121.8(7)
C36 C37 H37 119.1
C38 C37 H37 119.1
C39 C38 C37 117.3(7)
C39 C38 H38 121.3
C37 C38 H38 121.3
C38 C39 C34 121.0(6)
C38 C39 C40 128.7(6)
C34 C39 C40 110.3(5)
O4 C40 C39 125.5(5)
O4 C40 C41 126.1(5)
C39 C40 C41 108.4(4)
C40 C41 C33 102.3(4)
C40 C41 C10 112.8(4)
C33 C41 C10 109.7(4)
C40 C41 C42 113.0(4)
C33 C41 C42 106.8(4)
C10 C41 C42 111.5(4)
N1 C42 C43 111.7(4)
N1 C42 C41 112.3(4)
C43 C42 C41 109.7(4)
N1 C42 H42 107.6
C43 C42 H42 107.6
C41 C42 H42 107.6
C48 C43 C44 118.7(5)
C48 C43 C42 120.1(5)
C44 C43 C42 121.0(5)
C43 C44 C45 120.7(6)
C43 C44 H44 119.6
C45 C44 H44 119.6
C46 C45 C44 118.3(6)
C46 C45 H45 120.8
C44 C45 H45 120.8
C45 C46 C47 122.6(6)
C45 C46 Br2 118.7(6)
C47 C46 Br2 118.7(6)
C46 C47 C48 118.1(6)
C46 C47 H47 120.9
C48 C47 H47 120.9
C47 C48 C43 121.5(6)
C47 C48 H48 119.3
C43 C48 H48 119.3
C8 N1 C42 114.4(4)
C8 N1 C7 111.7(4)
C42 N1 C7 111.0(4)
C17 O1 C8 114.7(3)

loop_
_geom_bond_atom_site_label_1
_geom_bond_atom_site_label_2
_geom_bond_distance
Br1 C30 1.913(5)
Br2 C46 1.914(6)
C1 C6 1.374(8)
C1 C2 1.389(9)
C1 H1 0.9300
C2 C3 1.406(11)
C2 H2 0.9300
C3 C4 1.362(11)
C3 H3 0.9300
C4 C5 1.374(9)
C4 H4 0.9300
C5 C6 1.393(7)
C5 H5 0.9300
C6 C7 1.498(7)
C7 N1 1.504(6)
C7 H7A 0.9700
C7 H7B 0.9700
C8 N1 1.423(6)
C8 C9 1.508(7)
C8 O1 1.512(5)
C8 H8 0.9800
C9 C10 1.550(6)
C9 C26 1.556(6)
C9 H9 0.9800
C10 C11 1.511(7)
C10 C41 1.553(6)
C10 H10 0.9800
C11 C16 1.382(7)
C11 C12 1.385(8)
C12 C13 1.393(9)
C12 H12 0.9300
C13 C14 1.381(11)
C13 H13 0.9300
C14 C15 1.380(10)
C14 H14 0.9300
C15 C16 1.386(8)
C15 H15 0.9300
C16 H16 0.9300
C17 O1 1.342(6)
C17 C25 1.351(7)
C17 C18 1.473(7)
C18 C19 1.377(8)
C18 C23 1.390(7)
C19 C20 1.413(9)
C19 H19 0.9300
C20 C21 1.362(10)
C20 H20 0.9300
C21 C22 1.426(10)
C21 H21 0.9300
C22 C23 1.379(8)
C22 H22 0.9300
C23 C24 1.499(8)
C24 O2 1.226(6)
C24 C25 1.458(7)
C25 C26 1.492(7)
C26 C27 1.529(7)
C26 H26 0.9800
C27 C28 1.375(7)
C27 C32 1.383(7)
C28 C29 1.374(7)
C28 H28 0.9300
C29 C30 1.369(8)
C29 H29 0.9300
C30 C31 1.365(8)
C31 C32 1.378(7)
C31 H31 0.9300
C32 H32 0.9300
C33 O3 1.219(6)
C33 C34 1.472(8)
C33 C41 1.543(7)
C34 C39 1.378(8)
C34 C35 1.403(9)
C35 C36 1.372(11)
C35 H35 0.9300
C36 C37 1.374(12)
C36 H36 0.9300
C37 C38 1.402(11)
C37 H37 0.9300
C38 C39 1.369(8)
C38 H38 0.9300
C39 C40 1.474(7)
C40 O4 1.225(6)
C40 C41 1.541(7)
C41 C42 1.568(7)
C42 N1 1.473(6)
C42 C43 1.514(7)
C42 H42 0.9800
C43 C48 1.383(7)
C43 C44 1.384(7)
C44 C45 1.400(8)
C44 H44 0.9300
C45 C46 1.365(10)
C45 H45 0.9300
C46 C47 1.377(10)
C47 C48 1.382(8)
C47 H47 0.9300
C48 H48 0.9300
